data_7014202
loop_
_publ_author_name
'Besenyei, G\'abor'
'P\'ark\'anyi, L\'aszl\'o'
'Szalontai, G\'abor'
'Holly, S\'andor'
'P\'apai, Imre'
'Keresztury, G\'abor'
'Nagy, Andrea'

_publ_section_title
;
 N-benzoylimido complexes of palladium. Synthesis, structural
 characterisation and structure-reactivity relationship.
;
_journal_issue 13
_journal_name_full 'Dalton transactions (Cambridge, England : 2003)'
_journal_page_first 2041
_journal_page_last 2050
_journal_paper_doi 10.1039/b403200d
_journal_year 2004
_chemical_formula_sum 'C58 H51 Cl2 N O2 P4 Pd2'
_chemical_formula_weight 1201.58
_chemical_name_systematic
;
?
;
_space_group_IT_number 78
_symmetry_cell_setting tetragonal
_symmetry_space_group_name_Hall 'P 4cw'
_symmetry_space_group_name_H-M 'P 43'
_atom_sites_solution_hydrogens geom
_atom_sites_solution_primary direct
_atom_sites_solution_secondary difmap
_audit_creation_method SHELXL-97
_cell_angle_alpha 90.00
_cell_angle_beta 90.00
_cell_angle_gamma 90.00
_cell_formula_units_Z 4
_cell_length_a 21.224(5)
_cell_length_b 21.224(5)
_cell_length_c 14.230(2)
_cell_measurement_reflns_used 25
_cell_measurement_temperature 293(2)
_cell_measurement_theta_max 15.63
_cell_measurement_theta_min 13.93
_cell_volume 6410(2)
_computing_cell_refinement 'CAD4 Express'
_computing_data_collection 'CAD4 Express'
_computing_data_reduction 'XCAD4 (Harms 1996)'
_computing_structure_refinement 'SHELXL-97 (Sheldrick, 1997)'
_computing_structure_solution 'SHELXS-97 (Sheldrick, 1990)'
_diffrn_ambient_temperature 293(2)
_diffrn_measured_fraction_theta_full 0.992
_diffrn_measured_fraction_theta_max 0.992
_diffrn_measurement_device_type 'Enraf-Nonius CAD4'
_diffrn_measurement_method \w--2\q
_diffrn_radiation_monochromator graphite
_diffrn_radiation_source 'fine-focus sealed tube'
_diffrn_radiation_type 'MO k\a'
_diffrn_radiation_wavelength 0.710730
_diffrn_reflns_av_R_equivalents 0.0178
_diffrn_reflns_av_sigmaI/netI 0.1138
_diffrn_reflns_limit_h_max 31
_diffrn_reflns_limit_h_min -31
_diffrn_reflns_limit_k_max 31
_diffrn_reflns_limit_k_min -31
_diffrn_reflns_limit_l_max 21
_diffrn_reflns_limit_l_min -21
_diffrn_reflns_number 24367
_diffrn_reflns_theta_full 31.97
_diffrn_reflns_theta_max 31.97
_diffrn_reflns_theta_min 2.58
_diffrn_standards_decay_% 6
_diffrn_standards_interval_time 60
_diffrn_standards_number 3
_exptl_absorpt_coefficient_mu 0.780
_exptl_absorpt_correction_T_max 1.0000
_exptl_absorpt_correction_T_min 0.9938
_exptl_absorpt_correction_type psi-scan
_exptl_crystal_density_diffrn 1.245
_exptl_crystal_density_method 'not measured'
_exptl_crystal_description block
_exptl_crystal_F_000 2432
_exptl_crystal_size_max 0.40
_exptl_crystal_size_mid 0.16
_exptl_crystal_size_min 0.16
_refine_diff_density_max 1.237
_refine_diff_density_min -1.552
_refine_diff_density_rms 0.112
_refine_ls_abs_structure_details 'Flack H D (1983), Acta Cryst. A39, 876-881'
_refine_ls_abs_structure_Flack -0.07(2)
_refine_ls_extinction_method none
_refine_ls_goodness_of_fit_ref 0.903
_refine_ls_hydrogen_treatment mixed
_refine_ls_matrix_type full
_refine_ls_number_parameters 623
_refine_ls_number_reflns 22018
_refine_ls_number_restraints 20
_refine_ls_restrained_S_all 0.903
_refine_ls_R_factor_all 0.1150
_refine_ls_R_factor_gt 0.0542
_refine_ls_shift/su_max 0.002
_refine_ls_shift/su_mean 0.000
_refine_ls_structure_factor_coef Fsqd
_refine_ls_weighting_details 'calc w=1/[\s^2^(Fo^2^)+(0.0738P)^2^+0.0000P] where P=(Fo^2^+2Fc^2^)/3'
_refine_ls_weighting_scheme calc
_refine_ls_wR_factor_gt 0.1176
_refine_ls_wR_factor_ref 0.1318
_reflns_number_gt 12729
_reflns_number_total 22018
_reflns_threshold_expression >2sigma(I)
_cod_data_source_file b403200d.txt
_cod_data_source_block 3f
_cod_database_code 7014202

loop_
_symmetry_equiv_pos_as_xyz
'x, y, z'
'-x, -y, z+1/2'
'-y, x, z+3/4'
'y, -x, z+1/4'

loop_
_atom_site_label
_atom_site_type_symbol
_atom_site_fract_x
_atom_site_fract_y
_atom_site_fract_z
_atom_site_U_iso_or_equiv
_atom_site_adp_type
_atom_site_occupancy
_atom_site_symmetry_multiplicity
_atom_site_calc_flag
_atom_site_refinement_flags
_atom_site_disorder_assembly
_atom_site_disorder_group
Pd1 Pd 0.007089(16) 0.718021(15) 0.21474(2) 0.03323(8) Uani 1 1 d . . .
Pd2 Pd -0.070557(17) 0.611116(15) 0.32958(2) 0.03294(8) Uani 1 1 d . . .
Cl1 Cl 0.09916(6) 0.77825(6) 0.20951(12) 0.0534(3) Uani 1 1 d . . .
Cl2 Cl -0.07638(7) 0.54586(6) 0.46268(9) 0.0536(3) Uani 1 1 d . . .
P1 P 0.05882(6) 0.63441(6) 0.14359(8) 0.0361(3) Uani 1 1 d . . .
P3 P -0.11473(6) 0.69421(6) 0.41171(8) 0.0357(3) Uani 1 1 d . . .
P4 P -0.02816(6) 0.53408(5) 0.23197(8) 0.0353(3) Uani 1 1 d . . .
P2 P -0.05255(6) 0.79649(5) 0.28775(8) 0.0322(2) Uani 1 1 d . . .
C1 C 0.0075(3) 0.5660(2) 0.1241(3) 0.0398(11) Uani 1 1 d . . .
H1A H 0.0318 0.5330 0.0941 0.052 Uiso 1 1 calc R . .
H1B H -0.0260 0.5780 0.0812 0.052 Uiso 1 1 calc R . .
C2 C -0.1251(2) 0.7665(2) 0.3408(3) 0.0380(10) Uani 1 1 d . . .
H2A H -0.1552 0.7578 0.2912 0.049 Uiso 1 1 calc R . .
H2B H -0.1429 0.7991 0.3805 0.049 Uiso 1 1 calc R . .
N1 N -0.07133(18) 0.66589(16) 0.2152(3) 0.0350(8) Uani 1 1 d . . .
C3 C -0.1248(3) 0.6670(2) 0.1680(4) 0.0462(12) Uani 1 1 d . . .
O1 O -0.1723(2) 0.6344(3) 0.1982(4) 0.0782(14) Uani 1 1 d . . .
C4 C -0.1355(3) 0.7030(2) 0.0804(4) 0.0482(12) Uani 1 1 d . . .
C5 C -0.1955(3) 0.7101(3) 0.0478(4) 0.0572(14) Uani 1 1 d . . .
H5 H -0.2284 0.6946 0.0843 0.074 Uiso 1 1 calc R . .
C6 C -0.2104(3) 0.7394(3) -0.0376(5) 0.0645(15) Uani 1 1 d . . .
H6 H -0.2521 0.7438 -0.0569 0.084 Uiso 1 1 calc R . .
C7 C -0.1602(3) 0.7619(3) -0.0936(4) 0.0601(15) Uani 1 1 d . . .
C8 C -0.1007(3) 0.7567(3) -0.0629(4) 0.0640(17) Uani 1 1 d . . .
H8 H -0.0678 0.7727 -0.0991 0.083 Uiso 1 1 calc R . .
C9 C -0.0871(3) 0.7266(3) 0.0258(4) 0.0561(14) Uani 1 1 d . . .
H9 H -0.0457 0.7231 0.0464 0.073 Uiso 1 1 calc R . .
O2 O -0.1686(3) 0.7873(3) -0.1795(4) 0.0887(16) Uani 1 1 d . . .
C10 C -0.2285(5) 0.7852(6) -0.2228(7) 0.113(3) Uani 1 1 d . . .
H10A H -0.2361 0.7435 -0.2466 0.158 Uiso 1 1 calc R . .
H10B H -0.2298 0.8149 -0.2737 0.158 Uiso 1 1 calc R . .
H10C H -0.2604 0.7957 -0.1775 0.158 Uiso 1 1 calc R . .
C1P C 0.0895(3) 0.6523(2) 0.0273(4) 0.0450(12) Uani 1 1 d . . .
C2P C 0.0544(3) 0.6430(3) -0.0530(4) 0.0603(15) Uani 1 1 d . . .
H2P H 0.0142 0.6256 -0.0498 0.078 Uiso 1 1 calc R . .
C3P C 0.0810(4) 0.6604(3) -0.1405(4) 0.081(2) Uani 1 1 d . . .
H3P H 0.0593 0.6515 -0.1958 0.105 Uiso 1 1 calc R . .
C4P C 0.1366(4) 0.6893(4) -0.1448(5) 0.086(2) Uani 1 1 d . . .
H4P H 0.1515 0.7039 -0.2022 0.111 Uiso 1 1 calc R . .
C5P C 0.1723(4) 0.6978(4) -0.0647(5) 0.084(2) Uani 1 1 d . . .
H5P H 0.2121 0.7159 -0.0691 0.109 Uiso 1 1 calc R . .
C6P C 0.1495(3) 0.6796(3) 0.0210(5) 0.0629(16) Uani 1 1 d . . .
H6P H 0.1736 0.6854 0.0749 0.082 Uiso 1 1 calc R . .
C7P C 0.1266(2) 0.6037(2) 0.2061(4) 0.0451(11) Uani 1 1 d . . .
C8P C 0.1484(3) 0.6308(3) 0.2883(4) 0.0543(13) Uani 1 1 d . . .
H8P H 0.1281 0.6661 0.3127 0.071 Uiso 1 1 calc R . .
C9P C 0.1995(3) 0.6062(4) 0.3339(5) 0.0710(18) Uani 1 1 d . . .
H9P H 0.2134 0.6252 0.3891 0.092 Uiso 1 1 calc R . .
C10P C 0.2299(4) 0.5561(4) 0.3021(7) 0.085(2) Uani 1 1 d . . .
H10P H 0.2635 0.5395 0.3358 0.110 Uiso 1 1 calc R . .
C11P C 0.2111(3) 0.5283(4) 0.2172(8) 0.092(3) Uani 1 1 d . . .
H11P H 0.2336 0.4944 0.1928 0.120 Uiso 1 1 calc R . .
C12P C 0.1583(3) 0.5515(3) 0.1689(5) 0.0635(16) Uani 1 1 d . . .
H12P H 0.1448 0.5327 0.1135 0.083 Uiso 1 1 calc R . .
C13P C -0.0804(2) 0.8540(2) 0.2031(4) 0.0386(10) Uani 1 1 d . . .
C14P C -0.1381(3) 0.8844(3) 0.2108(5) 0.0566(14) Uani 1 1 d . . .
H14P H -0.1654 0.8747 0.2598 0.074 Uiso 1 1 calc R . .
C15P C -0.1548(3) 0.9300(3) 0.1434(5) 0.0705(19) Uani 1 1 d . . .
H15P H -0.1933 0.9507 0.1480 0.092 Uiso 1 1 calc R . .
C16P C -0.1149(3) 0.9439(3) 0.0720(6) 0.074(2) Uani 1 1 d . . .
H16P H -0.1263 0.9743 0.0281 0.096 Uiso 1 1 calc R . .
C17P C -0.0590(3) 0.9142(3) 0.0636(5) 0.0664(17) Uani 1 1 d . . .
H17P H -0.0325 0.9241 0.0138 0.086 Uiso 1 1 calc R . .
C18P C -0.0409(3) 0.8693(3) 0.1283(4) 0.0499(13) Uani 1 1 d . . .
H18P H -0.0022 0.8491 0.1219 0.065 Uiso 1 1 calc R . .
C19P C -0.0171(2) 0.8434(2) 0.3814(3) 0.0357(10) Uani 1 1 d . . .
C20P C -0.0500(3) 0.8955(2) 0.4161(4) 0.0497(13) Uani 1 1 d . . .
H20P H -0.0879 0.9075 0.3885 0.065 Uiso 1 1 calc R . .
C21P C -0.0265(3) 0.9290(3) 0.4911(4) 0.0604(15) Uani 1 1 d . . .
H21P H -0.0488 0.9632 0.5150 0.078 Uiso 1 1 calc R . .
C22P C 0.0299(3) 0.9118(3) 0.5301(4) 0.0617(16) Uani 1 1 d . . .
H22P H 0.0462 0.9343 0.5806 0.080 Uiso 1 1 calc R . .
C23P C 0.0621(3) 0.8618(3) 0.4953(4) 0.0621(16) Uani 1 1 d . . .
H23P H 0.1006 0.8509 0.5221 0.081 Uiso 1 1 calc R . .
C24P C 0.0394(2) 0.8267(3) 0.4214(4) 0.0474(12) Uani 1 1 d . . .
H24P H 0.0620 0.7923 0.3988 0.062 Uiso 1 1 calc R . .
C25P C -0.0689(3) 0.7187(2) 0.5130(3) 0.0452(12) Uani 1 1 d . . .
C26P C -0.0897(3) 0.7677(3) 0.5719(4) 0.0544(13) Uani 1 1 d . . .
H26P H -0.1277 0.7880 0.5601 0.071 Uiso 1 1 calc R . .
C27P C -0.0528(4) 0.7850(3) 0.6476(5) 0.071(2) Uani 1 1 d . . .
H27P H -0.0666 0.8172 0.6870 0.093 Uiso 1 1 calc R . .
C28P C 0.0028(4) 0.7565(3) 0.6660(4) 0.075(2) Uani 1 1 d . . .
H28P H 0.0262 0.7686 0.7183 0.098 Uiso 1 1 calc R . .
C29P C 0.0251(4) 0.7096(3) 0.6080(5) 0.0689(18) Uani 1 1 d . . .
H29P H 0.0636 0.6904 0.6202 0.090 Uiso 1 1 calc R . .
C30P C -0.0107(3) 0.6915(2) 0.5312(4) 0.0525(14) Uani 1 1 d . . .
H30P H 0.0046 0.6606 0.4910 0.068 Uiso 1 1 calc R . .
C31P C -0.1930(3) 0.6815(2) 0.4590(5) 0.0557(14) Uani 1 1 d . . .
C32P C -0.2473(3) 0.6969(5) 0.4110(7) 0.101(3) Uani 1 1 d . . .
H32P H -0.2447 0.7150 0.3516 0.131 Uiso 1 1 calc R . .
C33P C -0.3059(4) 0.6855(6) 0.4513(9) 0.123(4) Uani 1 1 d . . .
H33P H -0.3423 0.6987 0.4208 0.159 Uiso 1 1 calc R . .
C34P C -0.3099(5) 0.6555(5) 0.5343(9) 0.118(3) Uani 1 1 d U . .
H34P H -0.3494 0.6445 0.5573 0.154 Uiso 1 1 calc R . .
C35P C -0.2577(5) 0.6408(5) 0.5858(9) 0.119(4) Uani 1 1 d U . .
H35P H -0.2615 0.6247 0.6463 0.155 Uiso 1 1 calc R . .
C36P C -0.1997(4) 0.6502(4) 0.5465(6) 0.082(2) Uani 1 1 d . . .
H36P H -0.1640 0.6358 0.5777 0.107 Uiso 1 1 calc R . .
C37P C 0.0321(2) 0.4808(2) 0.2782(3) 0.0401(10) Uani 1 1 d . . .
C38P C 0.0628(3) 0.4949(3) 0.3599(4) 0.0477(12) Uani 1 1 d . . .
H38P H 0.0521 0.5313 0.3926 0.062 Uiso 1 1 calc R . .
C39P C 0.1098(3) 0.4558(3) 0.3950(4) 0.0630(16) Uani 1 1 d . . .
H39P H 0.1312 0.4660 0.4500 0.082 Uiso 1 1 calc R . .
C40P C 0.1239(3) 0.4017(3) 0.3466(5) 0.0615(16) Uani 1 1 d . . .
H40P H 0.1559 0.3757 0.3687 0.080 Uiso 1 1 calc R . .
C41P C 0.0927(4) 0.3853(3) 0.2680(5) 0.0688(18) Uani 1 1 d . . .
H41P H 0.1013 0.3472 0.2383 0.089 Uiso 1 1 calc R . .
C42P C 0.0474(3) 0.4260(3) 0.2315(4) 0.0587(15) Uani 1 1 d . . .
H42P H 0.0274 0.4162 0.1753 0.076 Uiso 1 1 calc R . .
C43P C -0.0889(3) 0.4826(2) 0.1860(3) 0.0456(12) Uani 1 1 d . . .
C44P C -0.1434(4) 0.4725(4) 0.2414(5) 0.079(2) Uani 1 1 d . . .
H44P H -0.1466 0.4908 0.3006 0.103 Uiso 1 1 calc R . .
C45P C -0.1912(4) 0.4357(4) 0.2077(7) 0.091(2) Uani 1 1 d . . .
H45P H -0.2271 0.4293 0.2438 0.118 Uiso 1 1 calc R . .
C46P C -0.1862(4) 0.4084(4) 0.1209(7) 0.085(2) Uani 1 1 d . . .
H46P H -0.2192 0.3839 0.0983 0.111 Uiso 1 1 calc R . .
C47P C -0.1348(4) 0.4163(3) 0.0683(5) 0.0709(18) Uani 1 1 d . . .
H47P H -0.1318 0.3963 0.0103 0.092 Uiso 1 1 calc R . .
C48P C -0.0864(3) 0.4537(3) 0.0993(4) 0.0590(15) Uani 1 1 d . . .
H48P H -0.0513 0.4597 0.0612 0.077 Uiso 1 1 calc R . .

loop_
_atom_site_aniso_label
_atom_site_aniso_U_11
_atom_site_aniso_U_22
_atom_site_aniso_U_33
_atom_site_aniso_U_23
_atom_site_aniso_U_13
_atom_site_aniso_U_12
Pd1 0.04046(18) 0.02826(16) 0.03097(16) 0.00043(14) 0.00328(14) -0.00086(14)
Pd2 0.04576(19) 0.02963(16) 0.02344(13) 0.00168(13) 0.00024(14) 0.00014(14)
Cl1 0.0497(7) 0.0452(6) 0.0652(8) -0.0020(6) 0.0110(7) -0.0115(5)
Cl2 0.0793(9) 0.0479(7) 0.0336(6) 0.0138(6) 0.0045(6) 0.0035(6)
P1 0.0446(7) 0.0343(6) 0.0294(6) -0.0012(5) 0.0043(5) 0.0017(5)
P3 0.0451(7) 0.0322(6) 0.0297(6) 0.0015(5) 0.0047(5) 0.0019(5)
P4 0.0520(7) 0.0288(5) 0.0252(6) -0.0007(4) 0.0007(5) -0.0011(5)
P2 0.0376(6) 0.0275(5) 0.0315(5) 0.0013(4) -0.0001(5) 0.0010(4)
C1 0.058(3) 0.033(2) 0.029(2) -0.0028(18) 0.001(2) 0.002(2)
C2 0.042(2) 0.038(2) 0.034(2) 0.0009(19) 0.005(2) 0.0036(19)
N1 0.050(2) 0.0283(17) 0.0268(17) 0.0042(15) -0.0021(17) -0.0057(15)
C3 0.056(3) 0.044(3) 0.038(3) 0.005(2) -0.001(2) -0.002(2)
O1 0.064(3) 0.100(4) 0.071(3) 0.032(3) -0.008(2) -0.024(2)
C4 0.068(3) 0.044(3) 0.033(2) 0.003(2) -0.001(3) -0.002(2)
C5 0.057(3) 0.073(4) 0.041(3) 0.007(3) -0.003(3) 0.004(3)
C6 0.062(4) 0.074(4) 0.057(4) -0.003(3) -0.012(3) 0.008(3)
C7 0.076(4) 0.058(3) 0.046(3) 0.012(3) -0.007(3) -0.008(3)
C8 0.075(4) 0.065(4) 0.052(4) 0.011(3) -0.010(3) -0.025(3)
C9 0.055(3) 0.057(3) 0.056(4) 0.005(3) -0.011(3) -0.005(3)
O2 0.100(4) 0.107(4) 0.060(3) 0.039(3) -0.026(3) -0.016(3)
C10 0.112(7) 0.151(9) 0.075(6) 0.041(6) -0.038(5) -0.016(6)
C1P 0.059(3) 0.037(2) 0.038(3) 0.002(2) 0.011(2) -0.002(2)
C2P 0.084(4) 0.066(4) 0.031(3) 0.006(2) 0.003(3) -0.018(3)
C3P 0.134(7) 0.078(5) 0.030(3) 0.001(3) 0.008(3) -0.035(5)
C4P 0.123(7) 0.085(5) 0.048(4) 0.007(3) 0.027(4) -0.016(5)
C5P 0.094(5) 0.098(6) 0.060(4) 0.001(4) 0.029(4) -0.024(4)
C6P 0.069(4) 0.071(4) 0.049(3) 0.001(3) 0.013(3) -0.008(3)
C7P 0.048(3) 0.044(3) 0.043(3) -0.003(2) 0.004(2) -0.003(2)
C8P 0.052(3) 0.065(4) 0.046(3) 0.004(3) -0.002(3) 0.001(3)
C9P 0.065(4) 0.093(5) 0.055(4) 0.017(4) -0.008(3) -0.003(4)
C10P 0.067(4) 0.099(6) 0.087(6) 0.022(5) -0.017(4) 0.000(4)
C11P 0.067(4) 0.064(4) 0.145(8) 0.018(5) 0.018(5) 0.031(3)
C12P 0.056(3) 0.061(4) 0.073(4) -0.002(3) 0.003(3) 0.020(3)
C13P 0.040(2) 0.033(2) 0.043(3) 0.006(2) -0.007(2) -0.0006(18)
C14P 0.053(3) 0.054(3) 0.064(4) 0.015(3) -0.005(3) 0.009(2)
C15P 0.062(4) 0.075(4) 0.074(5) 0.031(4) -0.020(3) 0.006(3)
C16P 0.070(4) 0.062(4) 0.089(5) 0.042(4) -0.033(4) -0.012(3)
C17P 0.075(4) 0.066(4) 0.058(4) 0.028(3) -0.015(3) -0.008(3)
C18P 0.048(3) 0.055(3) 0.046(3) 0.014(2) -0.003(2) -0.004(2)
C19P 0.038(2) 0.033(2) 0.037(2) 0.0008(18) 0.0027(19) -0.0033(18)
C20P 0.051(3) 0.042(3) 0.057(3) -0.014(2) -0.004(3) 0.008(2)
C21P 0.076(4) 0.045(3) 0.059(4) -0.012(3) -0.002(3) -0.005(3)
C22P 0.082(4) 0.060(4) 0.043(3) -0.011(3) -0.007(3) -0.019(3)
C23P 0.050(3) 0.080(4) 0.057(4) 0.000(3) -0.012(3) -0.004(3)
C24P 0.042(3) 0.052(3) 0.048(3) -0.002(2) -0.006(2) 0.006(2)
C25P 0.072(4) 0.036(2) 0.027(2) -0.0035(19) 0.003(2) -0.005(2)
C26P 0.077(4) 0.049(3) 0.037(3) -0.007(2) 0.007(3) -0.001(3)
C27P 0.114(6) 0.056(4) 0.044(3) -0.018(3) 0.008(4) -0.013(4)
C28P 0.132(7) 0.057(4) 0.036(3) -0.004(3) -0.020(4) -0.016(4)
C29P 0.100(5) 0.047(3) 0.060(4) 0.004(3) -0.030(4) 0.003(3)
C30P 0.080(4) 0.037(3) 0.040(3) -0.006(2) -0.015(3) 0.003(3)
C31P 0.057(3) 0.037(3) 0.073(4) 0.001(3) 0.028(3) -0.001(2)
C32P 0.050(4) 0.153(8) 0.100(6) 0.054(6) 0.011(4) 0.013(5)
C33P 0.056(4) 0.166(10) 0.146(10) 0.050(8) 0.022(5) 0.007(5)
C34P 0.097(6) 0.095(6) 0.163(9) 0.031(6) 0.077(6) 0.003(5)
C35P 0.109(6) 0.100(6) 0.149(9) 0.048(6) 0.082(6) 0.019(5)
C36P 0.083(5) 0.094(5) 0.070(5) 0.023(4) 0.028(4) 0.003(4)
C37P 0.052(3) 0.036(2) 0.033(2) 0.0007(19) 0.003(2) 0.000(2)
C38P 0.056(3) 0.044(3) 0.043(3) -0.008(2) -0.002(2) 0.006(2)
C39P 0.082(4) 0.061(4) 0.046(3) 0.006(3) -0.018(3) 0.016(3)
C40P 0.062(4) 0.046(3) 0.076(5) 0.012(3) -0.006(3) 0.010(3)
C41P 0.097(5) 0.038(3) 0.071(4) -0.001(3) -0.002(4) 0.021(3)
C42P 0.080(4) 0.048(3) 0.049(3) -0.011(3) -0.014(3) 0.012(3)
C43P 0.060(3) 0.044(3) 0.033(3) -0.006(2) -0.008(2) -0.001(2)
C44P 0.081(5) 0.088(5) 0.068(5) -0.019(4) 0.020(4) -0.037(4)
C45P 0.077(5) 0.097(6) 0.097(6) -0.021(5) 0.015(5) -0.031(4)
C46P 0.082(5) 0.079(5) 0.095(6) -0.017(4) -0.023(5) -0.024(4)
C47P 0.082(5) 0.073(4) 0.058(4) -0.015(3) -0.020(4) -0.007(4)
C48P 0.082(4) 0.052(3) 0.043(3) -0.009(2) -0.003(3) -0.012(3)

loop_
_atom_type_symbol
_atom_type_description
_atom_type_scat_dispersion_real
_atom_type_scat_dispersion_imag
_atom_type_scat_source
C C 0.0033 0.0016 'International Tables Vol C Tables 4.2.6.8 and 6.1.1.4'
H H 0.0000 0.0000 'International Tables Vol C Tables 4.2.6.8 and 6.1.1.4'
Cl Cl 0.1484 0.1585 'International Tables Vol C Tables 4.2.6.8 and 6.1.1.4'
O O 0.0106 0.0060 'International Tables Vol C Tables 4.2.6.8 and 6.1.1.4'
N N 0.0061 0.0033 'International Tables Vol C Tables 4.2.6.8 and 6.1.1.4'
P P 0.1023 0.0942 'International Tables Vol C Tables 4.2.6.8 and 6.1.1.4'
Pd Pd -0.9988 1.0072 'International Tables Vol C Tables 4.2.6.8 and 6.1.1.4'

loop_
_geom_angle_atom_site_label_1
_geom_angle_atom_site_label_2
_geom_angle_atom_site_label_3
_geom_angle
_geom_angle_site_symmetry_1
_geom_angle_site_symmetry_3
_geom_angle_publ_flag
N1 Pd1 P1 88.39(11) . . ?
N1 Pd1 P2 86.68(11) . . ?
P1 Pd1 P2 175.04(5) . . ?
N1 Pd1 Cl1 178.30(13) . . ?
P1 Pd1 Cl1 90.50(5) . . ?
P2 Pd1 Cl1 94.43(5) . . ?
N1 Pd1 Pd2 35.77(11) . . ?
P1 Pd1 Pd2 85.71(3) . . ?
P2 Pd1 Pd2 89.96(3) . . ?
Cl1 Pd1 Pd2 145.41(4) . . ?
N1 Pd2 P3 87.98(11) . . ?
N1 Pd2 P4 85.74(11) . . ?
P3 Pd2 P4 173.64(4) . . ?
N1 Pd2 Cl2 176.46(12) . . ?
P3 Pd2 Cl2 91.19(5) . . ?
P4 Pd2 Cl2 95.01(5) . . ?
N1 Pd2 Pd1 35.73(11) . . ?
P3 Pd2 Pd1 85.83(3) . . ?
P4 Pd2 Pd1 89.67(3) . . ?
Cl2 Pd2 Pd1 147.63(4) . . ?
C7P P1 C1P 103.7(3) . . ?
C7P P1 C1 105.1(2) . . ?
C1P P1 C1 104.0(2) . . ?
C7P P1 Pd1 115.87(18) . . ?
C1P P1 Pd1 113.99(17) . . ?
C1 P1 Pd1 112.95(17) . . ?
C31P P3 C25P 103.8(3) . . ?
C31P P3 C2 102.5(2) . . ?
C25P P3 C2 105.1(2) . . ?
C31P P3 Pd2 116.46(18) . . ?
C25P P3 Pd2 113.70(18) . . ?
C2 P3 Pd2 113.87(16) . . ?
C43P P4 C37P 104.7(2) . . ?
C43P P4 C1 102.3(2) . . ?
C37P P4 C1 103.9(2) . . ?
C43P P4 Pd2 111.35(18) . . ?
C37P P4 Pd2 119.34(16) . . ?
C1 P4 Pd2 113.47(15) . . ?
C13P P2 C19P 104.6(2) . . ?
C13P P2 C2 103.6(2) . . ?
C19P P2 C2 103.6(2) . . ?
C13P P2 Pd1 111.17(17) . . ?
C19P P2 Pd1 119.35(16) . . ?
C2 P2 Pd1 113.03(15) . . ?
P1 C1 P4 114.2(2) . . ?
P2 C2 P3 114.4(2) . . ?
C3 N1 Pd1 134.8(3) . . ?
C3 N1 Pd2 115.6(3) . . ?
Pd1 N1 Pd2 108.50(18) . . ?
O1 C3 N1 119.4(5) . . ?
O1 C3 C4 115.8(5) . . ?
N1 C3 C4 124.8(5) . . ?
C5 C4 C9 117.5(5) . . ?
C5 C4 C3 119.2(5) . . ?
C9 C4 C3 123.1(5) . . ?
C4 C5 C6 123.8(6) . . ?
C5 C6 C7 117.9(6) . . ?
C8 C7 O2 116.9(6) . . ?
C8 C7 C6 120.0(6) . . ?
O2 C7 C6 123.1(6) . . ?
C7 C8 C9 120.5(6) . . ?
C4 C9 C8 120.3(6) . . ?
C7 O2 C10 120.1(6) . . ?
C2P C1P C6P 119.8(5) . . ?
C2P C1P P1 122.0(4) . . ?
C6P C1P P1 118.1(4) . . ?
C1P C2P C3P 118.4(6) . . ?
C4P C3P C2P 120.9(7) . . ?
C3P C4P C5P 120.7(7) . . ?
C6P C5P C4P 120.3(7) . . ?
C5P C6P C1P 119.7(7) . . ?
C8P C7P C12P 119.2(5) . . ?
C8P C7P P1 122.1(4) . . ?
C12P C7P P1 118.8(4) . . ?
C9P C8P C7P 120.5(6) . . ?
C10P C9P C8P 122.0(8) . . ?
C9P C10P C11P 119.7(7) . . ?
C12P C11P C10P 120.1(7) . . ?
C7P C12P C11P 118.5(7) . . ?
C14P C13P C18P 118.9(5) . . ?
C14P C13P P2 123.2(4) . . ?
C18P C13P P2 117.9(4) . . ?
C13P C14P C15P 119.2(6) . . ?
C16P C15P C14P 120.2(6) . . ?
C17P C16P C15P 121.0(6) . . ?
C16P C17P C18P 120.6(6) . . ?
C17P C18P C13P 120.2(6) . . ?
C24P C19P C20P 119.6(5) . . ?
C24P C19P P2 121.4(4) . . ?
C20P C19P P2 118.9(4) . . ?
C21P C20P C19P 120.2(5) . . ?
C22P C21P C20P 119.5(6) . . ?
C23P C22P C21P 120.1(5) . . ?
C22P C23P C24P 121.8(6) . . ?
C19P C24P C23P 118.9(5) . . ?
C30P C25P C26P 118.4(5) . . ?
C30P C25P P3 120.4(4) . . ?
C26P C25P P3 121.1(5) . . ?
C27P C26P C25P 118.9(6) . . ?
C28P C27P C26P 121.8(6) . . ?
C27P C28P C29P 120.5(6) . . ?
C28P C29P C30P 119.0(7) . . ?
C29P C30P C25P 121.4(6) . . ?
C32P C31P C36P 117.6(6) . . ?
C32P C31P P3 123.1(5) . . ?
C36P C31P P3 119.2(5) . . ?
C31P C32P C33P 120.1(8) . . ?
C34P C33P C32P 120.1(10) . . ?
C33P C34P C35P 122.0(9) . . ?
C34P C35P C36P 118.5(10) . . ?
C35P C36P C31P 121.2(8) . . ?
C38P C37P C42P 118.8(5) . . ?
C38P C37P P4 120.3(4) . . ?
C42P C37P P4 120.9(4) . . ?
C37P C38P C39P 121.1(5) . . ?
C40P C39P C38P 118.4(6) . . ?
C41P C40P C39P 121.7(6) . . ?
C40P C41P C42P 119.3(6) . . ?
C37P C42P C41P 120.5(6) . . ?
C48P C43P C44P 117.6(6) . . ?
C48P C43P P4 124.3(5) . . ?
C44P C43P P4 118.1(4) . . ?
C45P C44P C43P 119.8(7) . . ?
C44P C45P C46P 120.1(8) . . ?
C47P C46P C45P 121.2(7) . . ?
C46P C47P C48P 120.3(7) . . ?
C47P C48P C43P 121.0(6) . . ?

loop_
_geom_bond_atom_site_label_1
_geom_bond_atom_site_label_2
_geom_bond_distance
_geom_bond_site_symmetry_2
_geom_bond_publ_flag
Pd1 N1 1.999(4) . ?
Pd1 P1 2.3194(13) . ?
Pd1 P2 2.3357(13) . ?
Pd1 Cl1 2.3363(14) . ?
Pd1 Pd2 3.2457(7) . ?
Pd2 N1 2.001(4) . ?
Pd2 P3 2.3141(13) . ?
Pd2 P4 2.3264(12) . ?
Pd2 Cl2 2.3497(13) . ?
P1 C7P 1.812(6) . ?
P1 C1P 1.818(5) . ?
P1 C1 1.837(5) . ?
P3 C31P 1.813(5) . ?
P3 C25P 1.815(5) . ?
P3 C2 1.849(5) . ?
P4 C43P 1.813(5) . ?
P4 C37P 1.829(5) . ?
P4 C1 1.840(5) . ?
P2 C13P 1.814(5) . ?
P2 C19P 1.826(5) . ?
P2 C2 1.830(5) . ?
N1 C3 1.319(7) . ?
C3 O1 1.295(7) . ?
C3 C4 1.479(7) . ?
C4 C5 1.363(8) . ?
C4 C9 1.382(8) . ?
C5 C6 1.402(9) . ?
C6 C7 1.415(9) . ?
C7 C8 1.340(9) . ?
C7 O2 1.348(7) . ?
C8 C9 1.445(8) . ?
O2 C10 1.415(10) . ?
C1P C2P 1.380(8) . ?
C1P C6P 1.401(8) . ?
C2P C3P 1.416(8) . ?
C3P C4P 1.332(11) . ?
C4P C5P 1.381(12) . ?
C5P C6P 1.368(9) . ?
C7P C8P 1.383(8) . ?
C7P C12P 1.401(8) . ?
C8P C9P 1.370(9) . ?
C9P C10P 1.323(11) . ?
C10P C11P 1.403(13) . ?
C11P C12P 1.403(10) . ?
C13P C14P 1.388(7) . ?
C13P C18P 1.393(7) . ?
C14P C15P 1.408(8) . ?
C15P C16P 1.355(10) . ?
C16P C17P 1.348(10) . ?
C17P C18P 1.380(8) . ?
C19P C24P 1.374(7) . ?
C19P C20P 1.397(7) . ?
C20P C21P 1.376(8) . ?
C21P C22P 1.371(9) . ?
C22P C23P 1.356(9) . ?
C23P C24P 1.376(8) . ?
C25P C30P 1.387(8) . ?
C25P C26P 1.407(7) . ?
C26P C27P 1.382(9) . ?
C27P C28P 1.352(11) . ?
C28P C29P 1.376(10) . ?
C29P C30P 1.385(8) . ?
C31P C32P 1.379(10) . ?
C31P C36P 1.419(10) . ?
C32P C33P 1.390(11) . ?
C33P C34P 1.345(15) . ?
C34P C35P 1.365(16) . ?
C35P C36P 1.365(10) . ?
C37P C38P 1.366(7) . ?
C37P C42P 1.378(7) . ?
C38P C39P 1.392(8) . ?
C39P C40P 1.372(9) . ?
C40P C41P 1.347(10) . ?
C41P C42P 1.392(9) . ?
C43P C48P 1.380(7) . ?
C43P C44P 1.415(9) . ?
C44P C45P 1.366(10) . ?
C45P C46P 1.369(12) . ?
C46P C47P 1.333(11) . ?
C47P C48P 1.371(9) . ?

loop_
_geom_torsion_atom_site_label_1
_geom_torsion_atom_site_label_2
_geom_torsion_atom_site_label_3
_geom_torsion_atom_site_label_4
_geom_torsion
_geom_torsion_site_symmetry_1
_geom_torsion_site_symmetry_2
_geom_torsion_site_symmetry_3
_geom_torsion_site_symmetry_4
_geom_torsion_publ_flag
P1 Pd1 Pd2 N1 -93.20(19) . . . . ?
P2 Pd1 Pd2 N1 84.37(19) . . . . ?
Cl1 Pd1 Pd2 N1 -177.9(2) . . . . ?
N1 Pd1 Pd2 P3 -92.35(19) . . . . ?
P1 Pd1 Pd2 P3 174.44(5) . . . . ?
P2 Pd1 Pd2 P3 -7.98(4) . . . . ?
Cl1 Pd1 Pd2 P3 89.79(7) . . . . ?
N1 Pd1 Pd2 P4 83.14(19) . . . . ?
P1 Pd1 Pd2 P4 -10.06(4) . . . . ?
P2 Pd1 Pd2 P4 167.51(4) . . . . ?
Cl1 Pd1 Pd2 P4 -94.72(7) . . . . ?
N1 Pd1 Pd2 Cl2 -178.0(2) . . . . ?
P1 Pd1 Pd2 Cl2 88.81(8) . . . . ?
P2 Pd1 Pd2 Cl2 -93.62(8) . . . . ?
Cl1 Pd1 Pd2 Cl2 4.15(10) . . . . ?
N1 Pd1 P1 C7P -121.7(2) . . . . ?
P2 Pd1 P1 C7P -115.3(5) . . . . ?
Cl1 Pd1 P1 C7P 59.59(19) . . . . ?
Pd2 Pd1 P1 C7P -85.99(19) . . . . ?
N1 Pd1 P1 C1P 118.0(2) . . . . ?
P2 Pd1 P1 C1P 124.4(5) . . . . ?
Cl1 Pd1 P1 C1P -60.7(2) . . . . ?
Pd2 Pd1 P1 C1P 153.7(2) . . . . ?
N1 Pd1 P1 C1 -0.4(2) . . . . ?
P2 Pd1 P1 C1 6.0(6) . . . . ?
Cl1 Pd1 P1 C1 -179.07(17) . . . . ?
Pd2 Pd1 P1 C1 35.35(17) . . . . ?
N1 Pd2 P3 C31P 116.3(3) . . . . ?
P4 Pd2 P3 C31P 106.9(5) . . . . ?
Cl2 Pd2 P3 C31P -60.2(3) . . . . ?
Pd1 Pd2 P3 C31P 152.0(3) . . . . ?
N1 Pd2 P3 C25P -123.0(2) . . . . ?
P4 Pd2 P3 C25P -132.4(5) . . . . ?
Cl2 Pd2 P3 C25P 60.46(19) . . . . ?
Pd1 Pd2 P3 C25P -87.27(19) . . . . ?
N1 Pd2 P3 C2 -2.7(2) . . . . ?
P4 Pd2 P3 C2 -12.1(5) . . . . ?
Cl2 Pd2 P3 C2 -179.24(18) . . . . ?
Pd1 Pd2 P3 C2 33.03(17) . . . . ?
N1 Pd2 P4 C43P -94.8(2) . . . . ?
P3 Pd2 P4 C43P -85.4(5) . . . . ?
Cl2 Pd2 P4 C43P 81.69(19) . . . . ?
Pd1 Pd2 P4 C43P -130.38(18) . . . . ?
N1 Pd2 P4 C37P 143.0(2) . . . . ?
P3 Pd2 P4 C37P 152.4(4) . . . . ?
Cl2 Pd2 P4 C37P -40.48(19) . . . . ?
Pd1 Pd2 P4 C37P 107.45(19) . . . . ?
N1 Pd2 P4 C1 20.0(2) . . . . ?
P3 Pd2 P4 C1 29.4(5) . . . . ?
Cl2 Pd2 P4 C1 -163.48(19) . . . . ?
Pd1 Pd2 P4 C1 -15.55(19) . . . . ?
N1 Pd1 P2 C13P -97.7(2) . . . . ?
P1 Pd1 P2 C13P -104.1(5) . . . . ?
Cl1 Pd1 P2 C13P 81.02(17) . . . . ?
Pd2 Pd1 P2 C13P -133.33(16) . . . . ?
N1 Pd1 P2 C19P 140.5(2) . . . . ?
P1 Pd1 P2 C19P 134.1(5) . . . . ?
Cl1 Pd1 P2 C19P -40.83(18) . . . . ?
Pd2 Pd1 P2 C19P 104.82(17) . . . . ?
N1 Pd1 P2 C2 18.3(2) . . . . ?
P1 Pd1 P2 C2 11.9(6) . . . . ?
Cl1 Pd1 P2 C2 -163.02(18) . . . . ?
Pd2 Pd1 P2 C2 -17.37(18) . . . . ?
C7P P1 C1 P4 68.6(3) . . . . ?
C1P P1 C1 P4 177.2(3) . . . . ?
Pd1 P1 C1 P4 -58.7(3) . . . . ?
C43P P4 C1 P1 166.3(3) . . . . ?
C37P P4 C1 P1 -84.9(3) . . . . ?
Pd2 P4 C1 P1 46.2(3) . . . . ?
C13P P2 C2 P3 167.1(3) . . . . ?
C19P P2 C2 P3 -84.0(3) . . . . ?
Pd1 P2 C2 P3 46.7(3) . . . . ?
C31P P3 C2 P2 176.1(3) . . . . ?
C25P P3 C2 P2 67.9(3) . . . . ?
Pd2 P3 C2 P2 -57.2(3) . . . . ?
P1 Pd1 N1 C3 -108.0(5) . . . . ?
P2 Pd1 N1 C3 72.5(5) . . . . ?
Cl1 Pd1 N1 C3 -58(4) . . . . ?
Pd2 Pd1 N1 C3 167.1(6) . . . . ?
P1 Pd1 N1 Pd2 84.90(15) . . . . ?
P2 Pd1 N1 Pd2 -94.55(16) . . . . ?
Cl1 Pd1 N1 Pd2 134(4) . . . . ?
P3 Pd2 N1 C3 -84.2(4) . . . . ?
P4 Pd2 N1 C3 94.7(4) . . . . ?
Cl2 Pd2 N1 C3 -8(2) . . . . ?
Pd1 Pd2 N1 C3 -169.9(5) . . . . ?
P3 Pd2 N1 Pd1 85.65(15) . . . . ?
P4 Pd2 N1 Pd1 -95.39(16) . . . . ?
Cl2 Pd2 N1 Pd1 162.3(17) . . . . ?
Pd1 N1 C3 O1 -165.6(4) . . . . ?
Pd2 N1 C3 O1 0.8(7) . . . . ?
Pd1 N1 C3 C4 15.1(8) . . . . ?
Pd2 N1 C3 C4 -178.5(4) . . . . ?
O1 C3 C4 C5 12.9(8) . . . . ?
N1 C3 C4 C5 -167.8(5) . . . . ?
O1 C3 C4 C9 -162.7(6) . . . . ?
N1 C3 C4 C9 16.6(9) . . . . ?
C9 C4 C5 C6 0.5(9) . . . . ?
C3 C4 C5 C6 -175.3(6) . . . . ?
C4 C5 C6 C7 1.0(10) . . . . ?
C5 C6 C7 C8 -2.1(10) . . . . ?
C5 C6 C7 O2 175.7(6) . . . . ?
O2 C7 C8 C9 -176.2(6) . . . . ?
C6 C7 C8 C9 1.8(10) . . . . ?
C5 C4 C9 C8 -0.9(9) . . . . ?
C3 C4 C9 C8 174.8(5) . . . . ?
C7 C8 C9 C4 -0.3(10) . . . . ?
C8 C7 O2 C10 170.0(8) . . . . ?
C6 C7 O2 C10 -7.9(11) . . . . ?
C7P P1 C1P C2P 143.0(5) . . . . ?
C1 P1 C1P C2P 33.3(5) . . . . ?
Pd1 P1 C1P C2P -90.1(5) . . . . ?
C7P P1 C1P C6P -40.4(5) . . . . ?
C1 P1 C1P C6P -150.1(5) . . . . ?
Pd1 P1 C1P C6P 86.5(5) . . . . ?
C6P C1P C2P C3P 1.2(9) . . . . ?
P1 C1P C2P C3P 177.6(5) . . . . ?
C1P C2P C3P C4P -4.8(11) . . . . ?
C2P C3P C4P C5P 6.0(13) . . . . ?
C3P C4P C5P C6P -3.6(13) . . . . ?
C4P C5P C6P C1P 0.0(12) . . . . ?
C2P C1P C6P C5P 1.1(10) . . . . ?
P1 C1P C6P C5P -175.5(6) . . . . ?
C1P P1 C7P C8P 122.0(5) . . . . ?
C1 P1 C7P C8P -129.2(5) . . . . ?
Pd1 P1 C7P C8P -3.7(5) . . . . ?
C1P P1 C7P C12P -56.9(5) . . . . ?
C1 P1 C7P C12P 51.9(5) . . . . ?
Pd1 P1 C7P C12P 177.4(4) . . . . ?
C12P C7P C8P C9P -1.4(9) . . . . ?
P1 C7P C8P C9P 179.6(5) . . . . ?
C7P C8P C9P C10P 0.0(10) . . . . ?
C8P C9P C10P C11P 2.4(12) . . . . ?
C9P C10P C11P C12P -3.3(12) . . . . ?
C8P C7P C12P C11P 0.5(9) . . . . ?
P1 C7P C12P C11P 179.4(5) . . . . ?
C10P C11P C12P C7P 1.9(11) . . . . ?
C19P P2 C13P C14P -84.0(5) . . . . ?
C2 P2 C13P C14P 24.2(5) . . . . ?
Pd1 P2 C13P C14P 145.9(4) . . . . ?
C19P P2 C13P C18P 94.4(4) . . . . ?
C2 P2 C13P C18P -157.3(4) . . . . ?
Pd1 P2 C13P C18P -35.7(4) . . . . ?
C18P C13P C14P C15P -0.6(9) . . . . ?
P2 C13P C14P C15P 177.8(5) . . . . ?
C13P C14P C15P C16P 0.1(10) . . . . ?
C14P C15P C16P C17P 0.5(11) . . . . ?
C15P C16P C17P C18P -0.6(11) . . . . ?
C16P C17P C18P C13P 0.1(10) . . . . ?
C14P C13P C18P C17P 0.5(8) . . . . ?
P2 C13P C18P C17P -178.0(5) . . . . ?
C13P P2 C19P C24P -136.7(4) . . . . ?
C2 P2 C19P C24P 115.1(4) . . . . ?
Pd1 P2 C19P C24P -11.6(5) . . . . ?
C13P P2 C19P C20P 46.6(5) . . . . ?
C2 P2 C19P C20P -61.6(4) . . . . ?
Pd1 P2 C19P C20P 171.7(4) . . . . ?
C24P C19P C20P C21P -1.3(8) . . . . ?
P2 C19P C20P C21P 175.4(5) . . . . ?
C19P C20P C21P C22P 1.3(9) . . . . ?
C20P C21P C22P C23P -0.3(10) . . . . ?
C21P C22P C23P C24P -0.7(10) . . . . ?
C20P C19P C24P C23P 0.4(8) . . . . ?
P2 C19P C24P C23P -176.3(4) . . . . ?
C22P C23P C24P C19P 0.6(9) . . . . ?
C31P P3 C25P C30P 132.3(5) . . . . ?
C2 P3 C25P C30P -120.4(5) . . . . ?
Pd2 P3 C25P C30P 4.8(5) . . . . ?
C31P P3 C25P C26P -51.0(5) . . . . ?
C2 P3 C25P C26P 56.3(5) . . . . ?
Pd2 P3 C25P C26P -178.5(4) . . . . ?
C30P C25P C26P C27P -2.6(8) . . . . ?
P3 C25P C26P C27P -179.4(5) . . . . ?
C25P C26P C27P C28P 0.4(10) . . . . ?
C26P C27P C28P C29P 1.3(11) . . . . ?
C27P C28P C29P C30P -0.9(11) . . . . ?
C28P C29P C30P C25P -1.4(10) . . . . ?
C26P C25P C30P C29P 3.1(9) . . . . ?
P3 C25P C30P C29P 179.9(5) . . . . ?
C25P P3 C31P C32P 142.2(7) . . . . ?
C2 P3 C31P C32P 33.1(8) . . . . ?
Pd2 P3 C31P C32P -91.9(7) . . . . ?
C25P P3 C31P C36P -42.5(6) . . . . ?
C2 P3 C31P C36P -151.6(5) . . . . ?
Pd2 P3 C31P C36P 83.4(6) . . . . ?
C36P C31P C32P C33P 4.2(14) . . . . ?
P3 C31P C32P C33P 179.6(9) . . . . ?
C31P C32P C33P C34P -4.6(18) . . . . ?
C32P C33P C34P C35P 6.4(19) . . . . ?
C33P C34P C35P C36P -7.9(18) . . . . ?
C34P C35P C36P C31P 7.5(15) . . . . ?
C32P C31P C36P C35P -5.8(12) . . . . ?
P3 C31P C36P C35P 178.6(8) . . . . ?
C43P P4 C37P C38P -141.2(4) . . . . ?
C1 P4 C37P C38P 111.8(4) . . . . ?
Pd2 P4 C37P C38P -15.8(5) . . . . ?
C43P P4 C37P C42P 39.0(5) . . . . ?
C1 P4 C37P C42P -68.0(5) . . . . ?
Pd2 P4 C37P C42P 164.5(4) . . . . ?
C42P C37P C38P C39P 1.4(8) . . . . ?
P4 C37P C38P C39P -178.4(5) . . . . ?
C37P C38P C39P C40P -1.3(9) . . . . ?
C38P C39P C40P C41P -1.4(10) . . . . ?
C39P C40P C41P C42P 3.9(11) . . . . ?
C38P C37P C42P C41P 1.2(9) . . . . ?
P4 C37P C42P C41P -179.1(5) . . . . ?
C40P C41P C42P C37P -3.8(11) . . . . ?
C37P P4 C43P C48P -81.1(5) . . . . ?
C1 P4 C43P C48P 27.0(6) . . . . ?
Pd2 P4 C43P C48P 148.6(5) . . . . ?
C37P P4 C43P C44P 100.6(6) . . . . ?
C1 P4 C43P C44P -151.2(5) . . . . ?
Pd2 P4 C43P C44P -29.7(6) . . . . ?
C48P C43P C44P C45P -0.6(11) . . . . ?
P4 C43P C44P C45P 177.7(7) . . . . ?
C43P C44P C45P C46P 0.5(14) . . . . ?
C44P C45P C46P C47P 0.8(15) . . . . ?
C45P C46P C47P C48P -1.9(13) . . . . ?
C46P C47P C48P C43P 1.7(11) . . . . ?
C44P C43P C48P C47P -0.4(9) . . . . ?
P4 C43P C48P C47P -178.6(5) . . . . ?
